data_1568340
loop_
_publ_author_name
'Tendera, Lukas'
'Fantuzzi, Felipe'
'Marder, Todd B.'
'Radius, Udo'

_publ_section_title
;
 Nickel boryl complexes and nickel-catalyzed alkyne borylation.
;
_journal_issue 8
_journal_name_full 'Chemical science'
_journal_page_first 2215
_journal_page_last 2228
_journal_paper_doi 10.1039/d2sc04690c
_journal_volume 14
_journal_year 2023
_chemical_formula_moiety 'C34 H48 B2 N4 Ni O4'
_chemical_formula_sum 'C34 H48 B2 N4 Ni O4'
_chemical_formula_weight 657.07
_space_group_crystal_system triclinic
_space_group_IT_number 2
_space_group_name_Hall '-P 1'
_space_group_name_H-M_alt 'P -1'
_atom_sites_solution_hydrogens geom
_audit_creation_method SHELXL-2018/3
_audit_update_record
;
2022-08-20 deposited with the CCDC.	2023-01-27 downloaded from the CCDC.
;
_cell_angle_alpha 62.566(2)
_cell_angle_beta 83.687(2)
_cell_angle_gamma 81.6060(10)
_cell_formula_units_Z 4
_cell_length_a 10.8305(2)
_cell_length_b 18.8820(3)
_cell_length_c 19.1567(3)
_cell_measurement_reflns_used 29598
_cell_measurement_temperature 100.0(3)
_cell_measurement_theta_max 76.6520
_cell_measurement_theta_min 2.6140
_cell_volume 3435.69(12)
_computing_cell_refinement 'CrysAlisPro 1.171.40.45a (Rigaku OD, 2019)'
_computing_data_collection 'CrysAlisPro 1.171.40.45a (Rigaku OD, 2019)'
_computing_data_reduction 'CrysAlisPro 1.171.40.45a (Rigaku OD, 2019)'
_computing_molecular_graphics 'Olex2 (Dolomanov et al., 2009)'
_computing_publication_material 'Olex2 (Dolomanov et al., 2009)'
_computing_structure_refinement 'SHELXL-2018/3 (Sheldrick, 2018)'
_computing_structure_solution 'SHELXT 2014/5 (Sheldrick, 2014)'
_diffrn_ambient_temperature 100.0(3)
_diffrn_detector 'Hybrid Pixel Array Detector'
_diffrn_detector_type HyPix
_diffrn_measured_fraction_theta_full 1.000
_diffrn_measured_fraction_theta_max 0.997
_diffrn_measurement_device 'four-circle diffractometer'
_diffrn_measurement_device_type 'XtaLAB Synergy, Dualflex, HyPix'
_diffrn_measurement_method '\w scans'
_diffrn_radiation_monochromator mirror
_diffrn_radiation_probe x-ray
_diffrn_radiation_type 'Cu K\a'
_diffrn_radiation_wavelength 1.54184
_diffrn_reflns_av_R_equivalents 0.0466
_diffrn_reflns_av_unetI/netI 0.0416
_diffrn_reflns_Laue_measured_fraction_full 1.000
_diffrn_reflns_Laue_measured_fraction_max 0.997
_diffrn_reflns_limit_h_max 13
_diffrn_reflns_limit_h_min -12
_diffrn_reflns_limit_k_max 23
_diffrn_reflns_limit_k_min -23
_diffrn_reflns_limit_l_max 23
_diffrn_reflns_limit_l_min -23
_diffrn_reflns_number 59441
_diffrn_reflns_point_group_measured_fraction_full 1.000
_diffrn_reflns_point_group_measured_fraction_max 0.997
_diffrn_reflns_theta_full 67.684
_diffrn_reflns_theta_max 74.498
_diffrn_reflns_theta_min 2.602
_diffrn_source 'micro-focus sealed X-ray tube'
_diffrn_source_type 'PhotonJet (Cu) X-ray Source'
_exptl_absorpt_coefficient_mu 1.146
_exptl_absorpt_correction_T_max 0.990
_exptl_absorpt_correction_T_min 0.969
_exptl_absorpt_correction_type analytical
_exptl_absorpt_process_details
;
CrysAlisPro 1.171.40.61a (Rigaku Oxford Diffraction, 2019)
Analytical numeric absorption correction using a multifaceted crystal
			model based on expressions derived by R.C. Clark & J.S. Reid.
(Clark, R. C. & Reid, J. S. (1995). Acta Cryst. A51, 887-897)
Empirical absorption correction using spherical harmonics,
 implemented in SCALE3 ABSPACK scaling algorithm.
;
_exptl_crystal_colour yellow
_exptl_crystal_density_diffrn 1.270
_exptl_crystal_description block
_exptl_crystal_F_000 1400
_exptl_crystal_size_max 0.151
_exptl_crystal_size_mid 0.131
_exptl_crystal_size_min 0.052
_refine_diff_density_max 0.508
_refine_diff_density_min -0.472
_refine_diff_density_rms 0.052
_refine_ls_extinction_method none
_refine_ls_goodness_of_fit_ref 1.074
_refine_ls_hydrogen_treatment constr
_refine_ls_matrix_type full
_refine_ls_number_parameters 835
_refine_ls_number_reflns 14025
_refine_ls_number_restraints 0
_refine_ls_restrained_S_all 1.074
_refine_ls_R_factor_all 0.0451
_refine_ls_R_factor_gt 0.0396
_refine_ls_shift/su_max 0.002
_refine_ls_shift/su_mean 0.000
_refine_ls_structure_factor_coef Fsqd
_refine_ls_weighting_details 'w=1/[\s^2^(Fo^2^)+(0.0530P)^2^+1.0999P] where P=(Fo^2^+2Fc^2^)/3'
_refine_ls_weighting_scheme calc
_refine_ls_wR_factor_gt 0.1039
_refine_ls_wR_factor_ref 0.1076
_reflns_Friedel_coverage 0.000
_reflns_number_gt 12236
_reflns_number_total 14025
_reflns_threshold_expression 'I > 2\s(I)'
_cod_data_source_file d2sc04690c2.cif
_cod_data_source_block compound_2a
_cod_depositor_comments 'Adding full bibliography for 1568336--1568351.cif.'
_cod_original_cell_volume 3435.70(11)
_cod_database_code 1568340
_shelx_shelxl_version_number 2018/3
_shelx_space_group_comment
;
The symmetry employed for this shelxl refinement is uniquely defined
by the following loop, which should always be used as a source of
symmetry information in preference to the above space-group names.
They are only intended as comments.
;

loop_
_space_group_symop_operation_xyz
'x, y, z'
'-x, -y, -z'

loop_
_atom_site_label
_atom_site_type_symbol
_atom_site_fract_x
_atom_site_fract_y
_atom_site_fract_z
_atom_site_U_iso_or_equiv
_atom_site_adp_type
_atom_site_occupancy
_atom_site_site_symmetry_order
_atom_site_calc_flag
_atom_site_refinement_flags_posn
_atom_site_refinement_flags_adp
_atom_site_refinement_flags_occupancy
_atom_site_disorder_assembly
_atom_site_disorder_group
Ni1_1 Ni 0.96640(2) 0.06782(2) 0.69156(2) 0.02096(7) Uani 1 1 d . . . . .
C1_1 C 1.04822(14) 0.01815(9) 0.79075(9) 0.0227(3) Uani 1 1 d . . . . .
O1_1 O 1.14015(11) 0.19670(7) 0.61723(7) 0.0304(3) Uani 1 1 d . . . . .
B1_1 B 1.10886(17) 0.12010(12) 0.63092(11) 0.0264(4) Uani 1 1 d . . . . .
N2_1 N 1.10258(12) -0.05827(8) 0.83149(8) 0.0242(3) Uani 1 1 d . . . . .
O2_1 O 1.20968(11) 0.08565(8) 0.59827(7) 0.0308(3) Uani 1 1 d . . . . .
C2_1 C 1.14190(16) 0.00420(11) 0.89821(10) 0.0306(3) Uani 1 1 d . . . . .
B2_1 B 0.92774(16) 0.13847(11) 0.58487(11) 0.0238(3) Uani 1 1 d . . . . .
N3_1 N 0.75702(12) -0.01168(8) 0.67928(8) 0.0227(3) Uani 1 1 d . . . . .
O3_1 O 0.92446(10) 0.11773(7) 0.52282(7) 0.0259(2) Uani 1 1 d . . . . .
C3_1 C 1.16142(16) -0.06777(11) 0.89738(10) 0.0292(3) Uani 1 1 d . . . . .
N4_1 N 0.69088(12) 0.06911(8) 0.72930(8) 0.0229(3) Uani 1 1 d . . . . .
O4_1 O 0.87075(11) 0.21927(7) 0.55857(7) 0.0260(2) Uani 1 1 d . . . . .
C5_1 C 0.93804(17) 0.15631(11) 0.86383(11) 0.0332(4) Uani 1 1 d . . . . .
H5A_1 H 0.901891 0.211234 0.840240 0.050 Uiso 1 1 calc R U . . .
H5B_1 H 0.978837 0.145063 0.910420 0.050 Uiso 1 1 calc R U . . .
H5C_1 H 0.873471 0.121630 0.877525 0.050 Uiso 1 1 calc R U . . .
C6_1 C 1.14366(17) 0.19095(11) 0.78474(11) 0.0327(4) Uani 1 1 d . . . . .
H6A_1 H 1.202984 0.176921 0.750844 0.049 Uiso 1 1 calc R U . . .
H6B_1 H 1.182729 0.179534 0.831958 0.049 Uiso 1 1 calc R U . . .
H6C_1 H 1.115008 0.247122 0.758158 0.049 Uiso 1 1 calc R U . . .
C7_1 C 1.1827(2) 0.02620(13) 0.95729(13) 0.0461(5) Uani 1 1 d . . . . .
H7A_1 H 1.227576 0.072588 0.930561 0.069 Uiso 1 1 calc R U . . .
H7B_1 H 1.236075 -0.017833 0.993423 0.069 Uiso 1 1 calc R U . . .
H7C_1 H 1.110701 0.037928 0.985718 0.069 Uiso 1 1 calc R U . . .
C8_1 C 1.22879(19) -0.14435(12) 0.95445(12) 0.0397(4) Uani 1 1 d . . . . .
H8A_1 H 1.288123 -0.165978 0.926265 0.059 Uiso 1 1 calc R U . . .
H8B_1 H 1.169765 -0.182175 0.984208 0.059 Uiso 1 1 calc R U . . .
H8C_1 H 1.271783 -0.134144 0.989585 0.059 Uiso 1 1 calc R U . . .
C9_1 C 1.11054(17) -0.11627(10) 0.79971(11) 0.0306(3) Uani 1 1 d . . . . .
H9_1 H 1.050253 -0.094665 0.758278 0.037 Uiso 1 1 calc R U . . .
C10_1 C 1.2397(2) -0.12015(14) 0.75970(13) 0.0438(5) Uani 1 1 d . . . . .
H10A_1 H 1.253083 -0.068028 0.717861 0.066 Uiso 1 1 calc R U . . .
H10B_1 H 1.244566 -0.157809 0.738574 0.066 Uiso 1 1 calc R U . . .
H10C_1 H 1.302447 -0.137065 0.797543 0.066 Uiso 1 1 calc R U . . .
C11_1 C 1.0742(2) -0.19816(12) 0.85950(14) 0.0495(5) Uani 1 1 d . . . . .
H11A_1 H 0.997585 -0.191677 0.887375 0.074 Uiso 1 1 calc R U . . .
H11B_1 H 1.139042 -0.225678 0.896122 0.074 Uiso 1 1 calc R U . . .
H11C_1 H 1.062928 -0.228920 0.832804 0.074 Uiso 1 1 calc R U . . .
C12_1 C 0.79803(14) 0.03794(9) 0.70389(9) 0.0212(3) Uani 1 1 d . . . . .
C13_1 C 0.62718(15) -0.01159(10) 0.68983(10) 0.0250(3) Uani 1 1 d . . . . .
C14_1 C 0.58523(15) 0.03931(10) 0.72077(9) 0.0248(3) Uani 1 1 d . . . . .
C15_1 C 0.84532(15) -0.05846(10) 0.64776(11) 0.0284(3) Uani 1 1 d . . . . .
H15_1 H 0.927390 -0.039752 0.641882 0.034 Uiso 1 1 calc R U . . .
C16_1 C 0.85758(18) -0.14708(11) 0.70674(13) 0.0379(4) Uani 1 1 d . . . . .
H16A_1 H 0.781830 -0.169350 0.709716 0.057 Uiso 1 1 calc R U . . .
H16B_1 H 0.872424 -0.152737 0.757646 0.057 Uiso 1 1 calc R U . . .
H16C_1 H 0.926217 -0.175000 0.690042 0.057 Uiso 1 1 calc R U . . .
C17_1 C 0.81446(18) -0.04503(13) 0.56665(12) 0.0389(4) Uani 1 1 d . . . . .
H17A_1 H 0.785668 0.010514 0.535575 0.058 Uiso 1 1 calc R U . . .
H17B_1 H 0.750293 -0.077570 0.572040 0.058 Uiso 1 1 calc R U . . .
H17C_1 H 0.887970 -0.059566 0.541164 0.058 Uiso 1 1 calc R U . . .
C18_1 C 0.55357(17) -0.06196(12) 0.67213(12) 0.0354(4) Uani 1 1 d . . . . .
H18A_1 H 0.570116 -0.051506 0.618157 0.053 Uiso 1 1 calc R U . . .
H18B_1 H 0.466058 -0.049069 0.680965 0.053 Uiso 1 1 calc R U . . .
H18C_1 H 0.577254 -0.117678 0.705899 0.053 Uiso 1 1 calc R U . . .
C19_1 C 0.45409(16) 0.05807(12) 0.74602(12) 0.0328(4) Uani 1 1 d . . . . .
H19A_1 H 0.434333 0.115198 0.724560 0.049 Uiso 1 1 calc R U . . .
H19B_1 H 0.446139 0.034410 0.802457 0.049 Uiso 1 1 calc R U . . .
H19C_1 H 0.397613 0.036656 0.727246 0.049 Uiso 1 1 calc R U . . .
C20_1 C 0.69410(15) 0.13249(10) 0.75317(10) 0.0266(3) Uani 1 1 d . . . . .
H20_1 H 0.782344 0.136685 0.756032 0.032 Uiso 1 1 calc R U . . .
C21_1 C 0.63953(19) 0.21393(11) 0.69210(12) 0.0380(4) Uani 1 1 d . . . . .
H21A_1 H 0.685697 0.227614 0.642671 0.057 Uiso 1 1 calc R U . . .
H21B_1 H 0.644831 0.253818 0.709192 0.057 Uiso 1 1 calc R U . . .
H21C_1 H 0.553608 0.211791 0.685885 0.057 Uiso 1 1 calc R U . . .
C22_1 C 0.63310(19) 0.11198(12) 0.83474(11) 0.0371(4) Uani 1 1 d . . . . .
H22A_1 H 0.645377 0.152268 0.849869 0.056 Uiso 1 1 calc R U . . .
H22B_1 H 0.670232 0.060668 0.871969 0.056 Uiso 1 1 calc R U . . .
H22C_1 H 0.545232 0.110060 0.833819 0.056 Uiso 1 1 calc R U . . .
C23_1 C 1.25656(16) 0.20571(11) 0.58029(10) 0.0321(4) Uani 1 1 d . . . . .
C24_1 C 1.32771(19) 0.26885(13) 0.55670(12) 0.0410(4) Uani 1 1 d . . . . .
H24_1 H 1.299115 0.313447 0.564902 0.049 Uiso 1 1 calc R U . . .
C25_1 C 1.4442(2) 0.26235(14) 0.52008(13) 0.0477(5) Uani 1 1 d . . . . .
H25_1 H 1.494787 0.303594 0.503333 0.057 Uiso 1 1 calc R U . . .
C26_1 C 1.48633(18) 0.19583(15) 0.50808(12) 0.0470(5) Uani 1 1 d . . . . .
H26_1 H 1.564820 0.193204 0.483698 0.056 Uiso 1 1 calc R U . . .
C27_1 C 1.41332(18) 0.13224(14) 0.53186(11) 0.0409(4) Uani 1 1 d . . . . .
H27_1 H 1.440991 0.087658 0.523457 0.049 Uiso 1 1 calc R U . . .
C28_1 C 1.29842(16) 0.13928(11) 0.56834(10) 0.0317(4) Uani 1 1 d . . . . .
C29_1 C 0.85808(15) 0.18091(10) 0.46500(10) 0.0262(3) Uani 1 1 d . . . . .
C30_1 C 0.82309(17) 0.18723(12) 0.39504(10) 0.0333(4) Uani 1 1 d . . . . .
H30_1 H 0.844909 0.146132 0.380576 0.040 Uiso 1 1 calc R U . . .
C31_1 C 0.75292(18) 0.25891(12) 0.34701(11) 0.0372(4) Uani 1 1 d . . . . .
H31_1 H 0.727386 0.265579 0.299358 0.045 Uiso 1 1 calc R U . . .
C32_1 C 0.72059(17) 0.32002(11) 0.36851(11) 0.0356(4) Uani 1 1 d . . . . .
H32_1 H 0.673183 0.366561 0.335365 0.043 Uiso 1 1 calc R U . . .
C33_1 C 0.75780(16) 0.31315(10) 0.43904(11) 0.0307(4) Uani 1 1 d . . . . .
H33_1 H 0.737724 0.354430 0.453378 0.037 Uiso 1 1 calc R U . . .
C34_1 C 0.82578(15) 0.24214(10) 0.48643(9) 0.0257(3) Uani 1 1 d . . . . .
C4_1 C 1.03275(16) 0.14207(10) 0.80582(10) 0.0274(3) Uani 1 1 d . . . . .
H4_1 H 0.989623 0.160719 0.757038 0.033 Uiso 1 1 calc R U . . .
N1_1 N 1.07320(13) 0.05614(8) 0.83249(8) 0.0263(3) Uani 1 1 d . . . . .
Ni1_2 Ni 0.39247(2) 0.55315(2) 0.19579(2) 0.01827(7) Uani 1 1 d . . . . .
C1_2 C 0.57103(14) 0.52232(9) 0.20722(9) 0.0213(3) Uani 1 1 d . . . . .
O1_2 O 0.45561(10) 0.71799(6) 0.11280(6) 0.0243(2) Uani 1 1 d . . . . .
B1_2 B 0.42890(15) 0.64988(10) 0.10499(10) 0.0208(3) Uani 1 1 d . . . . .
N2_2 N 0.64906(12) 0.48504(8) 0.17061(8) 0.0240(3) Uani 1 1 d . . . . .
O2_2 O 0.45974(10) 0.66547(6) 0.02549(6) 0.0234(2) Uani 1 1 d . . . . .
C2_2 C 0.77268(15) 0.51128(10) 0.23801(10) 0.0288(3) Uani 1 1 d . . . . .
B2_2 B 0.24575(16) 0.60314(10) 0.13713(10) 0.0204(3) Uani 1 1 d . . . . .
N3_2 N 0.26533(12) 0.40677(7) 0.29801(7) 0.0203(2) Uani 1 1 d . . . . .
O3_2 O 0.21209(10) 0.57550(7) 0.08459(7) 0.0272(2) Uani 1 1 d . . . . .
C3_2 C 0.77344(15) 0.47758(11) 0.18951(10) 0.0294(3) Uani 1 1 d . . . . .
N4_2 N 0.22397(12) 0.49590(7) 0.33985(7) 0.0203(2) Uani 1 1 d . . . . .
O4_2 O 0.14455(10) 0.65785(7) 0.14211(7) 0.0264(2) Uani 1 1 d . . . . .
C5_2 C 0.6192(2) 0.53419(15) 0.38023(12) 0.0471(5) Uani 1 1 d . . . . .
H5A_2 H 0.707061 0.523112 0.388945 0.071 Uiso 1 1 calc R U . . .
H5B_2 H 0.583318 0.484588 0.399320 0.071 Uiso 1 1 calc R U . . .
H5C_2 H 0.579573 0.563609 0.407771 0.071 Uiso 1 1 calc R U . . .
C6_2 C 0.6525(2) 0.66439(13) 0.25814(15) 0.0485(5) Uani 1 1 d . . . . .
H6A_2 H 0.641844 0.692172 0.202411 0.073 Uiso 1 1 calc R U . . .
H6B_2 H 0.739793 0.655694 0.267919 0.073 Uiso 1 1 calc R U . . .
H6C_2 H 0.609024 0.696065 0.282424 0.073 Uiso 1 1 calc R U . . .
C7_2 C 0.88141(18) 0.51533(13) 0.27767(12) 0.0413(5) Uani 1 1 d . . . . .
H7A_2 H 0.957645 0.498502 0.256173 0.062 Uiso 1 1 calc R U . . .
H7B_2 H 0.873363 0.480607 0.333167 0.062 Uiso 1 1 calc R U . . .
H7C_2 H 0.882856 0.569472 0.269087 0.062 Uiso 1 1 calc R U . . .
C8_2 C 0.88167(17) 0.43306(15) 0.16615(12) 0.0420(5) Uani 1 1 d . . . . .
H8A_2 H 0.869681 0.377206 0.189549 0.063 Uiso 1 1 calc R U . . .
H8B_2 H 0.957129 0.439036 0.184000 0.063 Uiso 1 1 calc R U . . .
H8C_2 H 0.887848 0.454284 0.109859 0.063 Uiso 1 1 calc R U . . .
C9_2 C 0.60415(15) 0.46762(10) 0.11060(9) 0.0257(3) Uani 1 1 d . . . . .
H9_2 H 0.513697 0.483014 0.109078 0.031 Uiso 1 1 calc R U . . .
C10_2 C 0.62413(17) 0.37869(11) 0.13122(11) 0.0330(4) Uani 1 1 d . . . . .
H10A_2 H 0.580566 0.369564 0.095578 0.049 Uiso 1 1 calc R U . . .
H10B_2 H 0.592643 0.347871 0.184167 0.049 Uiso 1 1 calc R U . . .
H10C_2 H 0.711775 0.362622 0.126912 0.049 Uiso 1 1 calc R U . . .
C11_2 C 0.65940(16) 0.51855(11) 0.02874(10) 0.0308(4) Uani 1 1 d . . . . .
H11A_2 H 0.622133 0.509487 -0.009257 0.046 Uiso 1 1 calc R U . . .
H11B_2 H 0.748019 0.504044 0.027137 0.046 Uiso 1 1 calc R U . . .
H11C_2 H 0.642925 0.574240 0.016688 0.046 Uiso 1 1 calc R U . . .
C12_2 C 0.29390(13) 0.48055(9) 0.28375(9) 0.0196(3) Uani 1 1 d . . . . .
C13_2 C 0.17921(14) 0.37653(9) 0.36206(9) 0.0227(3) Uani 1 1 d . . . . .
C14_2 C 0.15382(14) 0.43231(9) 0.38883(9) 0.0227(3) Uani 1 1 d . . . . .
C15_2 C 0.32447(14) 0.36842(9) 0.24940(9) 0.0232(3) Uani 1 1 d . . . . .
H15_2 H 0.386994 0.402940 0.214296 0.028 Uiso 1 1 calc R U . . .
C16_2 C 0.39547(16) 0.28704(10) 0.29852(11) 0.0292(3) Uani 1 1 d . . . . .
H16A_2 H 0.441726 0.267199 0.264257 0.044 Uiso 1 1 calc R U . . .
H16B_2 H 0.337335 0.250007 0.331835 0.044 Uiso 1 1 calc R U . . .
H16C_2 H 0.452105 0.292608 0.330436 0.044 Uiso 1 1 calc R U . . .
C17_2 C 0.23197(16) 0.36551(11) 0.19639(10) 0.0294(3) Uani 1 1 d . . . . .
H17A_2 H 0.192853 0.418659 0.165333 0.044 Uiso 1 1 calc R U . . .
H17B_2 H 0.169365 0.331397 0.228269 0.044 Uiso 1 1 calc R U . . .
H17C_2 H 0.275497 0.344652 0.162209 0.044 Uiso 1 1 calc R U . . .
C18_2 C 0.12594(17) 0.29824(10) 0.39248(11) 0.0317(4) Uani 1 1 d . . . . .
H18A_2 H 0.087612 0.296337 0.350591 0.048 Uiso 1 1 calc R U . . .
H18B_2 H 0.064443 0.293214 0.434148 0.048 Uiso 1 1 calc R U . . .
H18C_2 H 0.191593 0.254933 0.412205 0.048 Uiso 1 1 calc R U . . .
C19_2 C 0.07015(16) 0.42813(11) 0.45771(10) 0.0299(3) Uani 1 1 d . . . . .
H19A_2 H 0.004033 0.471359 0.440099 0.045 Uiso 1 1 calc R U . . .
H19B_2 H 0.117483 0.432535 0.494801 0.045 Uiso 1 1 calc R U . . .
H19C_2 H 0.035162 0.377815 0.482497 0.045 Uiso 1 1 calc R U . . .
C20_2 C 0.22818(15) 0.57148(9) 0.34442(9) 0.0245(3) Uani 1 1 d . . . . .
H20_2 H 0.285844 0.602581 0.301487 0.029 Uiso 1 1 calc R U . . .
C21_2 C 0.10269(17) 0.62279(10) 0.33076(11) 0.0311(4) Uani 1 1 d . . . . .
H21A_2 H 0.112262 0.673056 0.329633 0.047 Uiso 1 1 calc R U . . .
H21B_2 H 0.043685 0.595244 0.372598 0.047 Uiso 1 1 calc R U . . .
H21C_2 H 0.072937 0.632435 0.281416 0.047 Uiso 1 1 calc R U . . .
C22_2 C 0.2824(2) 0.55659(12) 0.42074(11) 0.0378(4) Uani 1 1 d . . . . .
H22A_2 H 0.355384 0.518339 0.430983 0.057 Uiso 1 1 calc R U . . .
H22B_2 H 0.221262 0.535949 0.463419 0.057 Uiso 1 1 calc R U . . .
H22C_2 H 0.304730 0.606087 0.415878 0.057 Uiso 1 1 calc R U . . .
C23_2 C 0.51241(15) 0.76700(9) 0.04266(10) 0.0248(3) Uani 1 1 d . . . . .
C24_2 C 0.56380(18) 0.83704(11) 0.02276(12) 0.0353(4) Uani 1 1 d . . . . .
H24_2 H 0.562612 0.858137 0.058184 0.042 Uiso 1 1 calc R U . . .
C25_2 C 0.6178(2) 0.87464(11) -0.05367(13) 0.0422(5) Uani 1 1 d . . . . .
H25_2 H 0.653837 0.921811 -0.069298 0.051 Uiso 1 1 calc R U . . .
C26_2 C 0.61902(19) 0.84355(12) -0.10631(12) 0.0399(4) Uani 1 1 d . . . . .
H26_2 H 0.655194 0.870354 -0.156663 0.048 Uiso 1 1 calc R U . . .
C27_2 C 0.56693(17) 0.77253(11) -0.08547(10) 0.0324(4) Uani 1 1 d . . . . .
H27_2 H 0.567587 0.751188 -0.120647 0.039 Uiso 1 1 calc R U . . .
C28_2 C 0.51454(14) 0.73577(9) -0.01009(9) 0.0240(3) Uani 1 1 d . . . . .
C29_2 C 0.09407(14) 0.61102(10) 0.06188(10) 0.0244(3) Uani 1 1 d . . . . .
C30_2 C 0.02049(17) 0.60188(12) 0.01252(12) 0.0365(4) Uani 1 1 d . . . . .
H30_2 H 0.048528 0.568206 -0.010551 0.044 Uiso 1 1 calc R U . . .
C31_2 C -0.09723(17) 0.64524(12) -0.00109(12) 0.0364(4) Uani 1 1 d . . . . .
H31_2 H -0.148487 0.641378 -0.034816 0.044 Uiso 1 1 calc R U . . .
C32_2 C -0.13908(16) 0.69361(11) 0.03435(12) 0.0344(4) Uani 1 1 d . . . . .
H32_2 H -0.218770 0.721166 0.024928 0.041 Uiso 1 1 calc R U . . .
C33_2 C -0.06435(16) 0.70223(11) 0.08427(12) 0.0338(4) Uani 1 1 d . . . . .
H33_2 H -0.092520 0.734990 0.108337 0.041 Uiso 1 1 calc R U . . .
C34_2 C 0.05294(15) 0.66015(10) 0.09638(9) 0.0242(3) Uani 1 1 d . . . . .
C4_2 C 0.59968(17) 0.58374(10) 0.29258(11) 0.0305(4) Uani 1 1 d . . . . .
H4_2 H 0.509242 0.595284 0.286375 0.037 Uiso 1 1 calc R U . . .
N1_2 N 0.64849(12) 0.53845(8) 0.24856(8) 0.0237(3) Uani 1 1 d . . . . .

loop_
_atom_site_aniso_label
_atom_site_aniso_U_11
_atom_site_aniso_U_22
_atom_site_aniso_U_33
_atom_site_aniso_U_23
_atom_site_aniso_U_13
_atom_site_aniso_U_12
Ni1_1 0.02133(13) 0.02181(13) 0.02028(14) -0.00935(11) -0.00094(10) -0.00461(10)
C1_1 0.0210(7) 0.0242(7) 0.0237(7) -0.0114(6) 0.0009(6) -0.0040(6)
O1_1 0.0278(6) 0.0330(6) 0.0306(6) -0.0129(5) 0.0007(5) -0.0109(5)
B1_1 0.0251(8) 0.0310(9) 0.0224(8) -0.0102(7) -0.0032(7) -0.0056(7)
N2_1 0.0245(6) 0.0244(6) 0.0228(6) -0.0103(5) -0.0018(5) -0.0012(5)
O2_1 0.0258(6) 0.0358(6) 0.0294(6) -0.0138(5) 0.0024(5) -0.0057(5)
C2_1 0.0303(8) 0.0348(9) 0.0275(8) -0.0140(7) -0.0078(7) -0.0012(7)
B2_1 0.0225(8) 0.0253(8) 0.0243(8) -0.0110(7) -0.0003(6) -0.0059(6)
N3_1 0.0215(6) 0.0238(6) 0.0259(6) -0.0134(5) 0.0001(5) -0.0047(5)
O3_1 0.0262(5) 0.0288(6) 0.0219(5) -0.0109(5) -0.0034(4) -0.0005(4)
C3_1 0.0267(8) 0.0320(8) 0.0270(8) -0.0118(7) -0.0054(6) 0.0007(6)
N4_1 0.0229(6) 0.0236(6) 0.0242(6) -0.0124(5) -0.0030(5) -0.0018(5)
O4_1 0.0289(6) 0.0236(5) 0.0242(5) -0.0088(4) -0.0032(4) -0.0045(4)
C5_1 0.0341(9) 0.0329(9) 0.0364(9) -0.0187(8) -0.0010(7) -0.0047(7)
C6_1 0.0344(9) 0.0329(9) 0.0349(9) -0.0178(8) -0.0013(7) -0.0076(7)
C7_1 0.0609(13) 0.0434(11) 0.0394(11) -0.0205(9) -0.0223(10) -0.0005(9)
C8_1 0.0418(10) 0.0407(10) 0.0323(9) -0.0154(8) -0.0122(8) 0.0118(8)
C9_1 0.0360(9) 0.0247(8) 0.0335(9) -0.0151(7) -0.0063(7) -0.0010(7)
C10_1 0.0414(11) 0.0528(12) 0.0428(11) -0.0298(10) -0.0058(8) 0.0093(9)
C11_1 0.0675(15) 0.0267(9) 0.0495(12) -0.0099(9) -0.0127(11) -0.0089(9)
C12_1 0.0234(7) 0.0200(7) 0.0196(7) -0.0081(6) -0.0007(5) -0.0038(5)
C13_1 0.0226(7) 0.0262(8) 0.0270(8) -0.0120(6) -0.0015(6) -0.0045(6)
C14_1 0.0234(7) 0.0255(7) 0.0251(8) -0.0105(6) -0.0030(6) -0.0038(6)
C15_1 0.0244(8) 0.0299(8) 0.0387(9) -0.0222(7) 0.0024(7) -0.0058(6)
C16_1 0.0308(9) 0.0273(8) 0.0588(12) -0.0218(9) -0.0011(8) -0.0049(7)
C17_1 0.0370(10) 0.0529(11) 0.0439(11) -0.0359(10) 0.0061(8) -0.0128(8)
C18_1 0.0272(8) 0.0401(10) 0.0491(11) -0.0278(9) -0.0008(7) -0.0086(7)
C19_1 0.0226(8) 0.0408(10) 0.0396(10) -0.0224(8) -0.0014(7) -0.0022(7)
C20_1 0.0277(8) 0.0269(8) 0.0305(8) -0.0176(7) 0.0000(6) -0.0038(6)
C21_1 0.0441(10) 0.0259(8) 0.0428(10) -0.0163(8) 0.0021(8) -0.0009(7)
C22_1 0.0447(10) 0.0428(10) 0.0330(9) -0.0239(8) 0.0046(8) -0.0129(8)
C23_1 0.0272(8) 0.0391(9) 0.0262(8) -0.0093(7) -0.0028(6) -0.0104(7)
C24_1 0.0366(10) 0.0414(10) 0.0385(10) -0.0082(8) -0.0065(8) -0.0161(8)
C25_1 0.0344(10) 0.0533(13) 0.0412(11) -0.0046(10) -0.0036(8) -0.0199(9)
C26_1 0.0243(9) 0.0662(14) 0.0337(10) -0.0067(10) 0.0017(7) -0.0127(9)
C27_1 0.0289(9) 0.0533(12) 0.0311(9) -0.0118(9) 0.0004(7) -0.0040(8)
C28_1 0.0258(8) 0.0400(9) 0.0224(8) -0.0065(7) -0.0015(6) -0.0092(7)
C29_1 0.0215(7) 0.0303(8) 0.0228(7) -0.0081(6) -0.0004(6) -0.0048(6)
C30_1 0.0340(9) 0.0406(10) 0.0255(8) -0.0150(7) -0.0018(7) -0.0048(7)
C31_1 0.0361(9) 0.0455(10) 0.0234(8) -0.0079(8) -0.0066(7) -0.0074(8)
C32_1 0.0322(9) 0.0318(9) 0.0290(9) -0.0001(7) -0.0052(7) -0.0077(7)
C33_1 0.0277(8) 0.0245(8) 0.0323(9) -0.0053(7) -0.0010(7) -0.0068(6)
C34_1 0.0234(7) 0.0268(8) 0.0238(8) -0.0073(6) 0.0012(6) -0.0094(6)
C4_1 0.0319(8) 0.0236(8) 0.0294(8) -0.0136(7) -0.0051(6) -0.0028(6)
N1_1 0.0290(7) 0.0249(7) 0.0268(7) -0.0124(6) -0.0064(5) -0.0023(5)
Ni1_2 0.01863(13) 0.01839(13) 0.01758(13) -0.00710(10) -0.00201(9) -0.00417(9)
C1_2 0.0226(7) 0.0211(7) 0.0181(7) -0.0058(6) -0.0032(5) -0.0056(5)
O1_2 0.0278(6) 0.0218(5) 0.0239(5) -0.0104(4) 0.0039(4) -0.0079(4)
B1_2 0.0166(7) 0.0231(8) 0.0234(8) -0.0107(7) -0.0020(6) -0.0025(6)
N2_2 0.0176(6) 0.0314(7) 0.0213(6) -0.0102(5) -0.0016(5) -0.0031(5)
O2_2 0.0252(5) 0.0238(5) 0.0196(5) -0.0081(4) -0.0010(4) -0.0046(4)
C2_2 0.0223(8) 0.0327(8) 0.0243(8) -0.0048(7) -0.0056(6) -0.0071(6)
B2_2 0.0212(8) 0.0202(7) 0.0204(8) -0.0094(6) 0.0006(6) -0.0046(6)
N3_2 0.0209(6) 0.0200(6) 0.0210(6) -0.0098(5) 0.0013(5) -0.0051(5)
O3_2 0.0225(5) 0.0318(6) 0.0356(6) -0.0220(5) -0.0085(5) 0.0019(4)
C3_2 0.0190(7) 0.0371(9) 0.0224(8) -0.0047(7) -0.0031(6) -0.0036(6)
N4_2 0.0220(6) 0.0208(6) 0.0195(6) -0.0100(5) 0.0002(5) -0.0050(5)
O4_2 0.0230(5) 0.0321(6) 0.0294(6) -0.0190(5) -0.0062(4) 0.0025(4)
C5_2 0.0558(13) 0.0557(13) 0.0346(10) -0.0251(10) -0.0118(9) 0.0031(10)
C6_2 0.0510(12) 0.0350(10) 0.0673(14) -0.0251(10) -0.0184(11) -0.0091(9)
C7_2 0.0269(9) 0.0538(12) 0.0387(10) -0.0130(9) -0.0119(8) -0.0110(8)
C8_2 0.0210(8) 0.0670(13) 0.0312(9) -0.0191(9) -0.0019(7) 0.0048(8)
C9_2 0.0220(7) 0.0344(8) 0.0218(7) -0.0140(7) -0.0021(6) -0.0008(6)
C10_2 0.0341(9) 0.0365(9) 0.0304(9) -0.0173(8) -0.0026(7) -0.0012(7)
C11_2 0.0261(8) 0.0394(9) 0.0234(8) -0.0128(7) -0.0009(6) 0.0024(7)
C12_2 0.0198(7) 0.0208(7) 0.0194(7) -0.0095(6) -0.0032(5) -0.0026(5)
C13_2 0.0223(7) 0.0231(7) 0.0220(7) -0.0092(6) 0.0019(6) -0.0063(6)
C14_2 0.0230(7) 0.0241(7) 0.0198(7) -0.0084(6) 0.0005(6) -0.0050(6)
C15_2 0.0240(7) 0.0218(7) 0.0262(7) -0.0131(6) 0.0032(6) -0.0053(6)
C16_2 0.0265(8) 0.0264(8) 0.0353(9) -0.0150(7) -0.0024(7) -0.0003(6)
C17_2 0.0331(8) 0.0300(8) 0.0296(8) -0.0175(7) -0.0033(7) -0.0014(7)
C18_2 0.0378(9) 0.0275(8) 0.0310(9) -0.0130(7) 0.0072(7) -0.0146(7)
C19_2 0.0320(8) 0.0332(9) 0.0253(8) -0.0142(7) 0.0049(7) -0.0070(7)
C20_2 0.0311(8) 0.0237(7) 0.0234(7) -0.0137(6) -0.0012(6) -0.0063(6)
C21_2 0.0376(9) 0.0279(8) 0.0307(9) -0.0168(7) 0.0000(7) -0.0010(7)
C22_2 0.0511(11) 0.0382(10) 0.0319(9) -0.0199(8) -0.0097(8) -0.0087(8)
C23_2 0.0227(7) 0.0210(7) 0.0258(8) -0.0070(6) 0.0020(6) -0.0027(6)
C24_2 0.0373(9) 0.0263(8) 0.0425(10) -0.0163(8) 0.0081(8) -0.0094(7)
C25_2 0.0433(11) 0.0234(8) 0.0474(11) -0.0059(8) 0.0109(9) -0.0118(7)
C26_2 0.0399(10) 0.0320(9) 0.0307(9) -0.0010(8) 0.0063(8) -0.0056(8)
C27_2 0.0330(9) 0.0327(9) 0.0233(8) -0.0069(7) 0.0006(7) -0.0008(7)
C28_2 0.0210(7) 0.0219(7) 0.0229(7) -0.0054(6) -0.0012(6) -0.0009(6)
C29_2 0.0204(7) 0.0252(7) 0.0281(8) -0.0118(6) -0.0031(6) -0.0037(6)
C30_2 0.0312(9) 0.0452(10) 0.0465(11) -0.0309(9) -0.0099(8) -0.0025(8)
C31_2 0.0275(8) 0.0465(10) 0.0400(10) -0.0204(9) -0.0097(7) -0.0089(8)
C32_2 0.0204(8) 0.0388(9) 0.0412(10) -0.0148(8) -0.0076(7) -0.0015(7)
C33_2 0.0259(8) 0.0382(9) 0.0423(10) -0.0236(8) -0.0053(7) 0.0035(7)
C34_2 0.0222(7) 0.0272(7) 0.0245(7) -0.0119(6) -0.0038(6) -0.0037(6)
C4_2 0.0329(9) 0.0305(8) 0.0333(9) -0.0171(7) -0.0109(7) -0.0028(7)
N1_2 0.0222(6) 0.0253(6) 0.0238(6) -0.0091(5) -0.0055(5) -0.0066(5)

loop_
_atom_type_symbol
_atom_type_description
_atom_type_scat_dispersion_real
_atom_type_scat_dispersion_imag
_atom_type_scat_source
C C 0.0181 0.0091 'International Tables Vol C Tables 4.2.6.8 and 6.1.1.4'
H H 0.0000 0.0000 'International Tables Vol C Tables 4.2.6.8 and 6.1.1.4'
B B 0.0090 0.0039 'International Tables Vol C Tables 4.2.6.8 and 6.1.1.4'
N N 0.0311 0.0180 'International Tables Vol C Tables 4.2.6.8 and 6.1.1.4'
O O 0.0492 0.0322 'International Tables Vol C Tables 4.2.6.8 and 6.1.1.4'
Ni Ni -3.0029 0.5091 'International Tables Vol C Tables 4.2.6.8 and 6.1.1.4'

loop_
_geom_angle_atom_site_label_1
_geom_angle_atom_site_label_2
_geom_angle_atom_site_label_3
_geom_angle
_geom_angle_site_symmetry_1
_geom_angle_site_symmetry_3
_geom_angle_publ_flag
B2_1 Ni1_1 B1_1 68.45(7) . . ?
B2_1 Ni1_1 C1_1 161.52(7) . . ?
B1_1 Ni1_1 C1_1 94.21(7) . . ?
B2_1 Ni1_1 C12_1 85.63(7) . . ?
B1_1 Ni1_1 C12_1 153.68(7) . . ?
C1_1 Ni1_1 C12_1 112.04(6) . . ?
N2_1 C1_1 N1_1 103.89(13) . . ?
N2_1 C1_1 Ni1_1 129.79(11) . . ?
N1_1 C1_1 Ni1_1 126.12(12) . . ?
C23_1 O1_1 B1_1 107.17(14) . . ?
O2_1 B1_1 O1_1 107.18(14) . . ?
O2_1 B1_1 Ni1_1 125.74(13) . . ?
O1_1 B1_1 Ni1_1 126.78(13) . . ?
C1_1 N2_1 C3_1 111.59(13) . . ?
C1_1 N2_1 C9_1 120.79(13) . . ?
C3_1 N2_1 C9_1 127.01(14) . . ?
C28_1 O2_1 B1_1 106.71(14) . . ?
C3_1 C2_1 N1_1 106.57(14) . . ?
C3_1 C2_1 C7_1 128.10(17) . . ?
N1_1 C2_1 C7_1 125.32(17) . . ?
O3_1 B2_1 O4_1 107.54(13) . . ?
O3_1 B2_1 Ni1_1 127.29(12) . . ?
O4_1 B2_1 Ni1_1 123.95(12) . . ?
C12_1 N3_1 C13_1 111.32(13) . . ?
C12_1 N3_1 C15_1 121.21(13) . . ?
C13_1 N3_1 C15_1 127.46(13) . . ?
C29_1 O3_1 B2_1 106.61(13) . . ?
C2_1 C3_1 N2_1 106.37(14) . . ?
C2_1 C3_1 C8_1 128.74(16) . . ?
N2_1 C3_1 C8_1 124.88(16) . . ?
C12_1 N4_1 C14_1 111.52(13) . . ?
C12_1 N4_1 C20_1 120.56(12) . . ?
C14_1 N4_1 C20_1 127.57(13) . . ?
C34_1 O4_1 B2_1 106.55(12) . . ?
C4_1 C5_1 H5A_1 109.5 . . ?
C4_1 C5_1 H5B_1 109.5 . . ?
H5A_1 C5_1 H5B_1 109.5 . . ?
C4_1 C5_1 H5C_1 109.5 . . ?
H5A_1 C5_1 H5C_1 109.5 . . ?
H5B_1 C5_1 H5C_1 109.5 . . ?
C4_1 C6_1 H6A_1 109.5 . . ?
C4_1 C6_1 H6B_1 109.5 . . ?
H6A_1 C6_1 H6B_1 109.5 . . ?
C4_1 C6_1 H6C_1 109.5 . . ?
H6A_1 C6_1 H6C_1 109.5 . . ?
H6B_1 C6_1 H6C_1 109.5 . . ?
C2_1 C7_1 H7A_1 109.5 . . ?
C2_1 C7_1 H7B_1 109.5 . . ?
H7A_1 C7_1 H7B_1 109.5 . . ?
C2_1 C7_1 H7C_1 109.5 . . ?
H7A_1 C7_1 H7C_1 109.5 . . ?
H7B_1 C7_1 H7C_1 109.5 . . ?
C3_1 C8_1 H8A_1 109.5 . . ?
C3_1 C8_1 H8B_1 109.5 . . ?
H8A_1 C8_1 H8B_1 109.5 . . ?
C3_1 C8_1 H8C_1 109.5 . . ?
H8A_1 C8_1 H8C_1 109.5 . . ?
H8B_1 C8_1 H8C_1 109.5 . . ?
N2_1 C9_1 C11_1 113.79(16) . . ?
N2_1 C9_1 C10_1 109.52(14) . . ?
C11_1 C9_1 C10_1 113.10(17) . . ?
N2_1 C9_1 H9_1 106.6 . . ?
C11_1 C9_1 H9_1 106.6 . . ?
C10_1 C9_1 H9_1 106.6 . . ?
C9_1 C10_1 H10A_1 109.5 . . ?
C9_1 C10_1 H10B_1 109.5 . . ?
H10A_1 C10_1 H10B_1 109.5 . . ?
C9_1 C10_1 H10C_1 109.5 . . ?
H10A_1 C10_1 H10C_1 109.5 . . ?
H10B_1 C10_1 H10C_1 109.5 . . ?
C9_1 C11_1 H11A_1 109.5 . . ?
C9_1 C11_1 H11B_1 109.5 . . ?
H11A_1 C11_1 H11B_1 109.5 . . ?
C9_1 C11_1 H11C_1 109.5 . . ?
H11A_1 C11_1 H11C_1 109.5 . . ?
H11B_1 C11_1 H11C_1 109.5 . . ?
N4_1 C12_1 N3_1 103.80(12) . . ?
N4_1 C12_1 Ni1_1 128.29(11) . . ?
N3_1 C12_1 Ni1_1 127.42(11) . . ?
C14_1 C13_1 N3_1 106.98(13) . . ?
C14_1 C13_1 C18_1 128.20(15) . . ?
N3_1 C13_1 C18_1 124.78(15) . . ?
C13_1 C14_1 N4_1 106.38(14) . . ?
C13_1 C14_1 C19_1 128.07(15) . . ?
N4_1 C14_1 C19_1 125.47(15) . . ?
N3_1 C15_1 C17_1 113.45(15) . . ?
N3_1 C15_1 C16_1 110.51(15) . . ?
C17_1 C15_1 C16_1 112.09(15) . . ?
N3_1 C15_1 H15_1 106.8 . . ?
C17_1 C15_1 H15_1 106.8 . . ?
C16_1 C15_1 H15_1 106.8 . . ?
C15_1 C16_1 H16A_1 109.5 . . ?
C15_1 C16_1 H16B_1 109.5 . . ?
H16A_1 C16_1 H16B_1 109.5 . . ?
C15_1 C16_1 H16C_1 109.5 . . ?
H16A_1 C16_1 H16C_1 109.5 . . ?
H16B_1 C16_1 H16C_1 109.5 . . ?
C15_1 C17_1 H17A_1 109.5 . . ?
C15_1 C17_1 H17B_1 109.5 . . ?
H17A_1 C17_1 H17B_1 109.5 . . ?
C15_1 C17_1 H17C_1 109.5 . . ?
H17A_1 C17_1 H17C_1 109.5 . . ?
H17B_1 C17_1 H17C_1 109.5 . . ?
C13_1 C18_1 H18A_1 109.5 . . ?
C13_1 C18_1 H18B_1 109.5 . . ?
H18A_1 C18_1 H18B_1 109.5 . . ?
C13_1 C18_1 H18C_1 109.5 . . ?
H18A_1 C18_1 H18C_1 109.5 . . ?
H18B_1 C18_1 H18C_1 109.5 . . ?
C14_1 C19_1 H19A_1 109.5 . . ?
C14_1 C19_1 H19B_1 109.5 . . ?
H19A_1 C19_1 H19B_1 109.5 . . ?
C14_1 C19_1 H19C_1 109.5 . . ?
H19A_1 C19_1 H19C_1 109.5 . . ?
H19B_1 C19_1 H19C_1 109.5 . . ?
N4_1 C20_1 C21_1 111.91(14) . . ?
N4_1 C20_1 C22_1 112.68(14) . . ?
C21_1 C20_1 C22_1 111.51(15) . . ?
N4_1 C20_1 H20_1 106.8 . . ?
C21_1 C20_1 H20_1 106.8 . . ?
C22_1 C20_1 H20_1 106.8 . . ?
C20_1 C21_1 H21A_1 109.5 . . ?
C20_1 C21_1 H21B_1 109.5 . . ?
H21A_1 C21_1 H21B_1 109.5 . . ?
C20_1 C21_1 H21C_1 109.5 . . ?
H21A_1 C21_1 H21C_1 109.5 . . ?
H21B_1 C21_1 H21C_1 109.5 . . ?
C20_1 C22_1 H22A_1 109.5 . . ?
C20_1 C22_1 H22B_1 109.5 . . ?
H22A_1 C22_1 H22B_1 109.5 . . ?
C20_1 C22_1 H22C_1 109.5 . . ?
H22A_1 C22_1 H22C_1 109.5 . . ?
H22B_1 C22_1 H22C_1 109.5 . . ?
O1_1 C23_1 C28_1 109.29(15) . . ?
O1_1 C23_1 C24_1 128.75(19) . . ?
C28_1 C23_1 C24_1 121.95(18) . . ?
C23_1 C24_1 C25_1 116.7(2) . . ?
C23_1 C24_1 H24_1 121.6 . . ?
C25_1 C24_1 H24_1 121.6 . . ?
C26_1 C25_1 C24_1 121.38(19) . . ?
C26_1 C25_1 H25_1 119.3 . . ?
C24_1 C25_1 H25_1 119.3 . . ?
C25_1 C26_1 C27_1 121.50(19) . . ?
C25_1 C26_1 H26_1 119.3 . . ?
C27_1 C26_1 H26_1 119.3 . . ?
C28_1 C27_1 C26_1 116.5(2) . . ?
C28_1 C27_1 H27_1 121.7 . . ?
C26_1 C27_1 H27_1 121.7 . . ?
C27_1 C28_1 O2_1 128.48(19) . . ?
C27_1 C28_1 C23_1 121.90(17) . . ?
O2_1 C28_1 C23_1 109.62(15) . . ?
O3_1 C29_1 C30_1 128.47(16) . . ?
O3_1 C29_1 C34_1 109.73(14) . . ?
C30_1 C29_1 C34_1 121.80(16) . . ?
C29_1 C30_1 C31_1 116.37(18) . . ?
C29_1 C30_1 H30_1 121.8 . . ?
C31_1 C30_1 H30_1 121.8 . . ?
C32_1 C31_1 C30_1 121.79(17) . . ?
C32_1 C31_1 H31_1 119.1 . . ?
C30_1 C31_1 H31_1 119.1 . . ?
C31_1 C32_1 C33_1 121.22(17) . . ?
C31_1 C32_1 H32_1 119.4 . . ?
C33_1 C32_1 H32_1 119.4 . . ?
C34_1 C33_1 C32_1 116.71(17) . . ?
C34_1 C33_1 H33_1 121.6 . . ?
C32_1 C33_1 H33_1 121.6 . . ?
O4_1 C34_1 C33_1 128.60(16) . . ?
O4_1 C34_1 C29_1 109.29(14) . . ?
C33_1 C34_1 C29_1 122.11(16) . . ?
N1_1 C4_1 C5_1 111.81(14) . . ?
N1_1 C4_1 C6_1 111.85(14) . . ?
C5_1 C4_1 C6_1 113.10(14) . . ?
N1_1 C4_1 H4_1 106.5 . . ?
C5_1 C4_1 H4_1 106.5 . . ?
C6_1 C4_1 H4_1 106.5 . . ?
C1_1 N1_1 C2_1 111.57(14) . . ?
C1_1 N1_1 C4_1 120.91(13) . . ?
C2_1 N1_1 C4_1 127.49(14) . . ?
B1_2 Ni1_2 B2_2 70.23(7) . . ?
B1_2 Ni1_2 C12_2 157.61(7) . . ?
B2_2 Ni1_2 C12_2 90.62(7) . . ?
B1_2 Ni1_2 C1_2 88.59(7) . . ?
B2_2 Ni1_2 C1_2 154.32(7) . . ?
C12_2 Ni1_2 C1_2 112.66(6) . . ?
N2_2 C1_2 N1_2 104.18(13) . . ?
N2_2 C1_2 Ni1_2 127.47(11) . . ?
N1_2 C1_2 Ni1_2 128.17(12) . . ?
C23_2 O1_2 B1_2 106.45(12) . . ?
O2_2 B1_2 O1_2 107.19(13) . . ?
O2_2 B1_2 Ni1_2 130.87(12) . . ?
O1_2 B1_2 Ni1_2 120.75(12) . . ?
C1_2 N2_2 C3_2 111.04(13) . . ?
C1_2 N2_2 C9_2 121.33(13) . . ?
C3_2 N2_2 C9_2 127.04(14) . . ?
C28_2 O2_2 B1_2 106.95(12) . . ?
C3_2 C2_2 N1_2 106.74(13) . . ?
C3_2 C2_2 C7_2 127.57(17) . . ?
N1_2 C2_2 C7_2 125.60(17) . . ?
O4_2 B2_2 O3_2 106.97(12) . . ?
O4_2 B2_2 Ni1_2 132.81(12) . . ?
O3_2 B2_2 Ni1_2 119.44(11) . . ?
C12_2 N3_2 C13_2 111.63(13) . . ?
C12_2 N3_2 C15_2 120.42(12) . . ?
C13_2 N3_2 C15_2 127.94(12) . . ?
C29_2 O3_2 B2_2 106.88(12) . . ?
C2_2 C3_2 N2_2 106.75(15) . . ?
C2_2 C3_2 C8_2 127.49(15) . . ?
N2_2 C3_2 C8_2 125.48(17) . . ?
C12_2 N4_2 C14_2 111.45(12) . . ?
C12_2 N4_2 C20_2 120.91(12) . . ?
C14_2 N4_2 C20_2 127.64(13) . . ?
C34_2 O4_2 B2_2 107.02(12) . . ?
C4_2 C5_2 H5A_2 109.5 . . ?
C4_2 C5_2 H5B_2 109.5 . . ?
H5A_2 C5_2 H5B_2 109.5 . . ?
C4_2 C5_2 H5C_2 109.5 . . ?
H5A_2 C5_2 H5C_2 109.5 . . ?
H5B_2 C5_2 H5C_2 109.5 . . ?
C4_2 C6_2 H6A_2 109.5 . . ?
C4_2 C6_2 H6B_2 109.5 . . ?
H6A_2 C6_2 H6B_2 109.5 . . ?
C4_2 C6_2 H6C_2 109.5 . . ?
H6A_2 C6_2 H6C_2 109.5 . . ?
H6B_2 C6_2 H6C_2 109.5 . . ?
C2_2 C7_2 H7A_2 109.5 . . ?
C2_2 C7_2 H7B_2 109.5 . . ?
H7A_2 C7_2 H7B_2 109.5 . . ?
C2_2 C7_2 H7C_2 109.5 . . ?
H7A_2 C7_2 H7C_2 109.5 . . ?
H7B_2 C7_2 H7C_2 109.5 . . ?
C3_2 C8_2 H8A_2 109.5 . . ?
C3_2 C8_2 H8B_2 109.5 . . ?
H8A_2 C8_2 H8B_2 109.5 . . ?
C3_2 C8_2 H8C_2 109.5 . . ?
H8A_2 C8_2 H8C_2 109.5 . . ?
H8B_2 C8_2 H8C_2 109.5 . . ?
N2_2 C9_2 C11_2 111.80(13) . . ?
N2_2 C9_2 C10_2 113.07(13) . . ?
C11_2 C9_2 C10_2 111.34(14) . . ?
N2_2 C9_2 H9_2 106.7 . . ?
C11_2 C9_2 H9_2 106.7 . . ?
C10_2 C9_2 H9_2 106.7 . . ?
C9_2 C10_2 H10A_2 109.5 . . ?
C9_2 C10_2 H10B_2 109.5 . . ?
H10A_2 C10_2 H10B_2 109.5 . . ?
C9_2 C10_2 H10C_2 109.5 . . ?
H10A_2 C10_2 H10C_2 109.5 . . ?
H10B_2 C10_2 H10C_2 109.5 . . ?
C9_2 C11_2 H11A_2 109.5 . . ?
C9_2 C11_2 H11B_2 109.5 . . ?
H11A_2 C11_2 H11B_2 109.5 . . ?
C9_2 C11_2 H11C_2 109.5 . . ?
H11A_2 C11_2 H11C_2 109.5 . . ?
H11B_2 C11_2 H11C_2 109.5 . . ?
N4_2 C12_2 N3_2 103.91(12) . . ?
N4_2 C12_2 Ni1_2 127.49(11) . . ?
N3_2 C12_2 Ni1_2 128.11(11) . . ?
C14_2 C13_2 N3_2 106.41(13) . . ?
C14_2 C13_2 C18_2 127.98(15) . . ?
N3_2 C13_2 C18_2 125.61(14) . . ?
C13_2 C14_2 N4_2 106.60(13) . . ?
C13_2 C14_2 C19_2 127.76(14) . . ?
N4_2 C14_2 C19_2 125.63(14) . . ?
N3_2 C15_2 C16_2 111.98(13) . . ?
N3_2 C15_2 C17_2 111.95(13) . . ?
C16_2 C15_2 C17_2 113.24(13) . . ?
N3_2 C15_2 H15_2 106.4 . . ?
C16_2 C15_2 H15_2 106.4 . . ?
C17_2 C15_2 H15_2 106.4 . . ?
C15_2 C16_2 H16A_2 109.5 . . ?
C15_2 C16_2 H16B_2 109.5 . . ?
H16A_2 C16_2 H16B_2 109.5 . . ?
C15_2 C16_2 H16C_2 109.5 . . ?
H16A_2 C16_2 H16C_2 109.5 . . ?
H16B_2 C16_2 H16C_2 109.5 . . ?
C15_2 C17_2 H17A_2 109.5 . . ?
C15_2 C17_2 H17B_2 109.5 . . ?
H17A_2 C17_2 H17B_2 109.5 . . ?
C15_2 C17_2 H17C_2 109.5 . . ?
H17A_2 C17_2 H17C_2 109.5 . . ?
H17B_2 C17_2 H17C_2 109.5 . . ?
C13_2 C18_2 H18A_2 109.5 . . ?
C13_2 C18_2 H18B_2 109.5 . . ?
H18A_2 C18_2 H18B_2 109.5 . . ?
C13_2 C18_2 H18C_2 109.5 . . ?
H18A_2 C18_2 H18C_2 109.5 . . ?
H18B_2 C18_2 H18C_2 109.5 . . ?
C14_2 C19_2 H19A_2 109.5 . . ?
C14_2 C19_2 H19B_2 109.5 . . ?
H19A_2 C19_2 H19B_2 109.5 . . ?
C14_2 C19_2 H19C_2 109.5 . . ?
H19A_2 C19_2 H19C_2 109.5 . . ?
H19B_2 C19_2 H19C_2 109.5 . . ?
N4_2 C20_2 C21_2 112.88(13) . . ?
N4_2 C20_2 C22_2 111.82(14) . . ?
C21_2 C20_2 C22_2 111.86(15) . . ?
N4_2 C20_2 H20_2 106.6 . . ?
C21_2 C20_2 H20_2 106.6 . . ?
C22_2 C20_2 H20_2 106.6 . . ?
C20_2 C21_2 H21A_2 109.5 . . ?
C20_2 C21_2 H21B_2 109.5 . . ?
H21A_2 C21_2 H21B_2 109.5 . . ?
C20_2 C21_2 H21C_2 109.5 . . ?
H21A_2 C21_2 H21C_2 109.5 . . ?
H21B_2 C21_2 H21C_2 109.5 . . ?
C20_2 C22_2 H22A_2 109.5 . . ?
C20_2 C22_2 H22B_2 109.5 . . ?
H22A_2 C22_2 H22B_2 109.5 . . ?
C20_2 C22_2 H22C_2 109.5 . . ?
H22A_2 C22_2 H22C_2 109.5 . . ?
H22B_2 C22_2 H22C_2 109.5 . . ?
O1_2 C23_2 C24_2 128.67(16) . . ?
O1_2 C23_2 C28_2 109.71(13) . . ?
C24_2 C23_2 C28_2 121.61(16) . . ?
C23_2 C24_2 C25_2 116.45(18) . . ?
C23_2 C24_2 H24_2 121.8 . . ?
C25_2 C24_2 H24_2 121.8 . . ?
C26_2 C25_2 C24_2 121.75(17) . . ?
C26_2 C25_2 H25_2 119.1 . . ?
C24_2 C25_2 H25_2 119.1 . . ?
C25_2 C26_2 C27_2 121.29(17) . . ?
C25_2 C26_2 H26_2 119.4 . . ?
C27_2 C26_2 H26_2 119.4 . . ?
C28_2 C27_2 C26_2 116.56(17) . . ?
C28_2 C27_2 H27_2 121.7 . . ?
C26_2 C27_2 H27_2 121.7 . . ?
O2_2 C28_2 C27_2 128.36(16) . . ?
O2_2 C28_2 C23_2 109.30(13) . . ?
C27_2 C28_2 C23_2 122.34(15) . . ?
C34_2 C29_2 O3_2 109.76(13) . . ?
C34_2 C29_2 C30_2 121.67(16) . . ?
O3_2 C29_2 C30_2 128.57(16) . . ?
C29_2 C30_2 C31_2 117.12(17) . . ?
C29_2 C30_2 H30_2 121.4 . . ?
C31_2 C30_2 H30_2 121.4 . . ?
C32_2 C31_2 C30_2 121.18(16) . . ?
C32_2 C31_2 H31_2 119.4 . . ?
C30_2 C31_2 H31_2 119.4 . . ?
C31_2 C32_2 C33_2 121.28(17) . . ?
C31_2 C32_2 H32_2 119.4 . . ?
C33_2 C32_2 H32_2 119.4 . . ?
C34_2 C33_2 C32_2 117.17(17) . . ?
C34_2 C33_2 H33_2 121.4 . . ?
C32_2 C33_2 H33_2 121.4 . . ?
C29_2 C34_2 O4_2 109.33(14) . . ?
C29_2 C34_2 C33_2 121.57(15) . . ?
O4_2 C34_2 C33_2 129.10(15) . . ?
N1_2 C4_2 C5_2 111.63(15) . . ?
N1_2 C4_2 C6_2 111.49(17) . . ?
C5_2 C4_2 C6_2 112.55(16) . . ?
N1_2 C4_2 H4_2 106.9 . . ?
C5_2 C4_2 H4_2 106.9 . . ?
C6_2 C4_2 H4_2 106.9 . . ?
C1_2 N1_2 C2_2 111.29(14) . . ?
C1_2 N1_2 C4_2 120.82(14) . . ?
C2_2 N1_2 C4_2 127.76(13) . . ?

loop_
_geom_bond_atom_site_label_1
_geom_bond_atom_site_label_2
_geom_bond_distance
_geom_bond_site_symmetry_2
_geom_bond_publ_flag
Ni1_1 B2_1 1.9092(18) . ?
Ni1_1 B1_1 1.9231(19) . ?
Ni1_1 C1_1 1.9393(16) . ?
Ni1_1 C12_1 1.9448(15) . ?
C1_1 N2_1 1.361(2) . ?
C1_1 N1_1 1.364(2) . ?
O1_1 C23_1 1.369(2) . ?
O1_1 B1_1 1.432(2) . ?
B1_1 O2_1 1.423(2) . ?
N2_1 C3_1 1.402(2) . ?
N2_1 C9_1 1.467(2) . ?
O2_1 C28_1 1.381(2) . ?
C2_1 C3_1 1.352(3) . ?
C2_1 N1_1 1.398(2) . ?
C2_1 C7_1 1.499(2) . ?
B2_1 O3_1 1.418(2) . ?
B2_1 O4_1 1.431(2) . ?
N3_1 C12_1 1.3682(19) . ?
N3_1 C13_1 1.398(2) . ?
N3_1 C15_1 1.476(2) . ?
O3_1 C29_1 1.369(2) . ?
C3_1 C8_1 1.493(2) . ?
N4_1 C12_1 1.368(2) . ?
N4_1 C14_1 1.402(2) . ?
N4_1 C20_1 1.471(2) . ?
O4_1 C34_1 1.368(2) . ?
C5_1 C4_1 1.518(3) . ?
C5_1 H5A_1 0.9600 . ?
C5_1 H5B_1 0.9600 . ?
C5_1 H5C_1 0.9600 . ?
C6_1 C4_1 1.527(2) . ?
C6_1 H6A_1 0.9600 . ?
C6_1 H6B_1 0.9600 . ?
C6_1 H6C_1 0.9600 . ?
C7_1 H7A_1 0.9600 . ?
C7_1 H7B_1 0.9600 . ?
C7_1 H7C_1 0.9600 . ?
C8_1 H8A_1 0.9600 . ?
C8_1 H8B_1 0.9600 . ?
C8_1 H8C_1 0.9600 . ?
C9_1 C11_1 1.518(3) . ?
C9_1 C10_1 1.528(3) . ?
C9_1 H9_1 0.9800 . ?
C10_1 H10A_1 0.9600 . ?
C10_1 H10B_1 0.9600 . ?
C10_1 H10C_1 0.9600 . ?
C11_1 H11A_1 0.9600 . ?
C11_1 H11B_1 0.9600 . ?
C11_1 H11C_1 0.9600 . ?
C13_1 C14_1 1.349(2) . ?
C13_1 C18_1 1.494(2) . ?
C14_1 C19_1 1.496(2) . ?
C15_1 C17_1 1.522(3) . ?
C15_1 C16_1 1.523(3) . ?
C15_1 H15_1 0.9800 . ?
C16_1 H16A_1 0.9600 . ?
C16_1 H16B_1 0.9600 . ?
C16_1 H16C_1 0.9600 . ?
C17_1 H17A_1 0.9600 . ?
C17_1 H17B_1 0.9600 . ?
C17_1 H17C_1 0.9600 . ?
C18_1 H18A_1 0.9600 . ?
C18_1 H18B_1 0.9600 . ?
C18_1 H18C_1 0.9600 . ?
C19_1 H19A_1 0.9600 . ?
C19_1 H19B_1 0.9600 . ?
C19_1 H19C_1 0.9600 . ?
C20_1 C21_1 1.520(3) . ?
C20_1 C22_1 1.523(2) . ?
C20_1 H20_1 0.9800 . ?
C21_1 H21A_1 0.9600 . ?
C21_1 H21B_1 0.9600 . ?
C21_1 H21C_1 0.9600 . ?
C22_1 H22A_1 0.9600 . ?
C22_1 H22B_1 0.9600 . ?
C22_1 H22C_1 0.9600 . ?
C23_1 C28_1 1.381(3) . ?
C23_1 C24_1 1.384(3) . ?
C24_1 C25_1 1.392(3) . ?
C24_1 H24_1 0.9300 . ?
C25_1 C26_1 1.384(4) . ?
C25_1 H25_1 0.9300 . ?
C26_1 C27_1 1.403(3) . ?
C26_1 H26_1 0.9300 . ?
C27_1 C28_1 1.379(3) . ?
C27_1 H27_1 0.9300 . ?
C29_1 C30_1 1.380(2) . ?
C29_1 C34_1 1.384(2) . ?
C30_1 C31_1 1.401(3) . ?
C30_1 H30_1 0.9300 . ?
C31_1 C32_1 1.383(3) . ?
C31_1 H31_1 0.9300 . ?
C32_1 C33_1 1.396(3) . ?
C32_1 H32_1 0.9300 . ?
C33_1 C34_1 1.379(2) . ?
C33_1 H33_1 0.9300 . ?
C4_1 N1_1 1.471(2) . ?
C4_1 H4_1 0.9800 . ?
Ni1_2 B1_2 1.9102(17) . ?
Ni1_2 B2_2 1.9122(17) . ?
Ni1_2 C12_2 1.9395(15) . ?
Ni1_2 C1_2 1.9426(15) . ?
C1_2 N2_2 1.361(2) . ?
C1_2 N1_2 1.3662(19) . ?
O1_2 C23_2 1.3707(19) . ?
O1_2 B1_2 1.4338(19) . ?
B1_2 O2_2 1.422(2) . ?
N2_2 C3_2 1.404(2) . ?
N2_2 C9_2 1.478(2) . ?
O2_2 C28_2 1.3734(19) . ?
C2_2 C3_2 1.345(3) . ?
C2_2 N1_2 1.395(2) . ?
C2_2 C7_2 1.499(2) . ?
B2_2 O4_2 1.419(2) . ?
B2_2 O3_2 1.4278(19) . ?
N3_2 C12_2 1.3668(19) . ?
N3_2 C13_2 1.3999(19) . ?
N3_2 C15_2 1.468(2) . ?
O3_2 C29_2 1.3696(19) . ?
C3_2 C8_2 1.492(3) . ?
N4_2 C12_2 1.362(2) . ?
N4_2 C14_2 1.4038(19) . ?
N4_2 C20_2 1.4770(19) . ?
O4_2 C34_2 1.3774(18) . ?
C5_2 C4_2 1.521(3) . ?
C5_2 H5A_2 0.9600 . ?
C5_2 H5B_2 0.9600 . ?
C5_2 H5C_2 0.9600 . ?
C6_2 C4_2 1.525(3) . ?
C6_2 H6A_2 0.9600 . ?
C6_2 H6B_2 0.9600 . ?
C6_2 H6C_2 0.9600 . ?
C7_2 H7A_2 0.9600 . ?
C7_2 H7B_2 0.9600 . ?
C7_2 H7C_2 0.9600 . ?
C8_2 H8A_2 0.9600 . ?
C8_2 H8B_2 0.9600 . ?
C8_2 H8C_2 0.9600 . ?
C9_2 C11_2 1.521(2) . ?
C9_2 C10_2 1.525(2) . ?
C9_2 H9_2 0.9800 . ?
C10_2 H10A_2 0.9600 . ?
C10_2 H10B_2 0.9600 . ?
C10_2 H10C_2 0.9600 . ?
C11_2 H11A_2 0.9600 . ?
C11_2 H11B_2 0.9600 . ?
C11_2 H11C_2 0.9600 . ?
C13_2 C14_2 1.353(2) . ?
C13_2 C18_2 1.496(2) . ?
C14_2 C19_2 1.493(2) . ?
C15_2 C16_2 1.523(2) . ?
C15_2 C17_2 1.526(2) . ?
C15_2 H15_2 0.9800 . ?
C16_2 H16A_2 0.9600 . ?
C16_2 H16B_2 0.9600 . ?
C16_2 H16C_2 0.9600 . ?
C17_2 H17A_2 0.9600 . ?
C17_2 H17B_2 0.9600 . ?
C17_2 H17C_2 0.9600 . ?
C18_2 H18A_2 0.9600 . ?
C18_2 H18B_2 0.9600 . ?
C18_2 H18C_2 0.9600 . ?
C19_2 H19A_2 0.9600 . ?
C19_2 H19B_2 0.9600 . ?
C19_2 H19C_2 0.9600 . ?
C20_2 C21_2 1.521(2) . ?
C20_2 C22_2 1.524(2) . ?
C20_2 H20_2 0.9800 . ?
C21_2 H21A_2 0.9600 . ?
C21_2 H21B_2 0.9600 . ?
C21_2 H21C_2 0.9600 . ?
C22_2 H22A_2 0.9600 . ?
C22_2 H22B_2 0.9600 . ?
C22_2 H22C_2 0.9600 . ?
C23_2 C24_2 1.381(2) . ?
C23_2 C28_2 1.382(2) . ?
C24_2 C25_2 1.402(3) . ?
C24_2 H24_2 0.9300 . ?
C25_2 C26_2 1.379(3) . ?
C25_2 H25_2 0.9300 . ?
C26_2 C27_2 1.398(3) . ?
C26_2 H26_2 0.9300 . ?
C27_2 C28_2 1.378(2) . ?
C27_2 H27_2 0.9300 . ?
C29_2 C34_2 1.369(2) . ?
C29_2 C30_2 1.384(2) . ?
C30_2 C31_2 1.391(3) . ?
C30_2 H30_2 0.9300 . ?
C31_2 C32_2 1.372(3) . ?
C31_2 H31_2 0.9300 . ?
C32_2 C33_2 1.396(3) . ?
C32_2 H32_2 0.9300 . ?
C33_2 C34_2 1.378(2) . ?
C33_2 H33_2 0.9300 . ?
C4_2 N1_2 1.468(2) . ?
C4_2 H4_2 0.9800 . ?
